data_7206798
loop_
_publ_author_name
'Chen, Haiyan'
'Xiao, Dongrong'
'Fan, Linlin'
'He, Jianghong'
'Yan, Shiwei'
'Zhang, Guangju'
'Sun, Dianzhen'
'Ye, Zhongli'
'Yuan, Ruo'
'Wang, Enbo'

_publ_section_title
;
 Unusual self-threading and interdigitated architectures self-assembled
 from long flexible ligands and d10 metal salts
;
_journal_issue 23
_journal_name_full CrystEngComm
_journal_page_first 7098
_journal_paper_doi 10.1039/c1ce05573a
_journal_volume 13
_journal_year 2011
_chemical_formula_sum 'C32 H21 N5 O6 S Zn'
_chemical_formula_weight 668.97
_chemical_name_systematic
;
?
;
_space_group_IT_number 15
_symmetry_cell_setting monoclinic
_symmetry_space_group_name_Hall '-C 2yc'
_symmetry_space_group_name_H-M 'C 1 2/c 1'
_atom_sites_solution_hydrogens geom
_atom_sites_solution_primary direct
_atom_sites_solution_secondary difmap
_audit_creation_method SHELXL-97
_cell_angle_alpha 90.00
_cell_angle_beta 108.8320(10)
_cell_angle_gamma 90.00
_cell_formula_units_Z 8
_cell_length_a 24.122(3)
_cell_length_b 12.7390(14)
_cell_length_c 20.106(2)
_cell_measurement_reflns_used 26363
_cell_measurement_temperature 296(2)
_cell_measurement_theta_max 27.56
_cell_measurement_theta_min 2.26
_cell_volume 5847.6(11)
_computing_cell_refinement 'SMART (Bruker, 2001)'
_computing_data_collection 'SMART (Bruker, 2001)'
_computing_data_reduction 'SAINT (Bruker, 2001)'
_computing_molecular_graphics 'SHELXTL-PLUS (Sheldrick, 1990)'
_computing_publication_material 'SHELXL-97 (Sheldrick, 1997)'
_computing_structure_refinement 'SHELXL-97 (Sheldrick, 1997)'
_computing_structure_solution 'SHELXS-97 (Sheldrick, 1990)'
_diffrn_ambient_temperature 296(2)
_diffrn_measured_fraction_theta_full 0.993
_diffrn_measured_fraction_theta_max 0.993
_diffrn_measurement_device_type 'Bruker APEX CCD area-detector'
_diffrn_measurement_method 'phi and omega scans'
_diffrn_radiation_monochromator graphite
_diffrn_radiation_source 'fine-focus sealed tube'
_diffrn_radiation_type MoK\a
_diffrn_radiation_wavelength 0.71073
_diffrn_reflns_av_R_equivalents 0.0337
_diffrn_reflns_av_sigmaI/netI 0.0336
_diffrn_reflns_limit_h_max 31
_diffrn_reflns_limit_h_min -31
_diffrn_reflns_limit_k_max 16
_diffrn_reflns_limit_k_min -15
_diffrn_reflns_limit_l_max 26
_diffrn_reflns_limit_l_min -25
_diffrn_reflns_number 26363
_diffrn_reflns_theta_full 27.56
_diffrn_reflns_theta_max 27.56
_diffrn_reflns_theta_min 2.26
_exptl_absorpt_coefficient_mu 0.967
_exptl_absorpt_correction_T_max 0.7043
_exptl_absorpt_correction_T_min 0.6594
_exptl_absorpt_correction_type multi-scan
_exptl_absorpt_process_details 'SADABS(Sheldrick, 1996)'
_exptl_crystal_colour yellow
_exptl_crystal_density_diffrn 1.520
_exptl_crystal_density_method 'not measured'
_exptl_crystal_description block
_exptl_crystal_F_000 2736
_exptl_crystal_size_max 0.47
_exptl_crystal_size_mid 0.46
_exptl_crystal_size_min 0.39
_refine_diff_density_max 1.206
_refine_diff_density_min -0.357
_refine_diff_density_rms 0.058
_refine_ls_extinction_method none
_refine_ls_goodness_of_fit_ref 1.000
_refine_ls_hydrogen_treatment mixed
_refine_ls_matrix_type full
_refine_ls_number_parameters 410
_refine_ls_number_reflns 6719
_refine_ls_number_restraints 1
_refine_ls_restrained_S_all 1.000
_refine_ls_R_factor_all 0.0643
_refine_ls_R_factor_gt 0.0405
_refine_ls_shift/su_max 0.001
_refine_ls_shift/su_mean 0.000
_refine_ls_structure_factor_coef Fsqd
_refine_ls_weighting_details 'calc w=1/[\s^2^(Fo^2^)+(0.0873P)^2^+0.0000P] where P=(Fo^2^+2Fc^2^)/3'
_refine_ls_weighting_scheme calc
_refine_ls_wR_factor_gt 0.1182
_refine_ls_wR_factor_ref 0.1337
_reflns_number_gt 4783
_reflns_number_total 6719
_reflns_threshold_expression >2sigma(I)
_cod_data_source_file c1ce05573a.txt
_cod_data_source_block compound-2
_cod_depositor_comments
;
The following automatic conversions were performed:

'_symmetry_cell_setting' value 'Monoclinic' changed to 'monoclinic'
according to /home/saulius/struct/CIF-dictionaries/cif_core.dic
dictionary named 'cif_core.dic' version 2.4.1 from 2010-06-29.

Automatic conversion script
Id: cif_fix_values 1715 2011-07-08 13:25:40Z adriana 
;
_cod_original_cell_volume 5847.8(11)
_cod_original_sg_symbol_H-M C2/c
_cod_database_code 7206798

loop_
_symmetry_equiv_pos_as_xyz
'x, y, z'
'-x, y, -z+1/2'
'x+1/2, y+1/2, z'
'-x+1/2, y+1/2, -z+1/2'
'-x, -y, -z'
'x, -y, z-1/2'
'-x+1/2, -y+1/2, -z'
'x+1/2, -y+1/2, z-1/2'

loop_
_atom_site_label
_atom_site_type_symbol
_atom_site_fract_x
_atom_site_fract_y
_atom_site_fract_z
_atom_site_U_iso_or_equiv
_atom_site_adp_type
_atom_site_occupancy
_atom_site_symmetry_multiplicity
_atom_site_calc_flag
_atom_site_refinement_flags
Zn1 Zn 0.074849(11) 0.74905(2) 0.495849(13) 0.03696(11) Uani 1 1 d .
S1 S 0.12749(4) 0.60281(6) 0.92321(3) 0.0541(2) Uani 1 1 d .
C1 C 0.07938(13) 0.6268(3) 0.71332(15) 0.0701(10) Uani 1 1 d .
H1A H 0.0446 0.6220 0.6759 0.084 Uiso 1 1 calc R
C2 C 0.07872(14) 0.6127(3) 0.78145(16) 0.0731(10) Uani 1 1 d .
H2A H 0.0437 0.5982 0.7896 0.088 Uiso 1 1 calc R
C3 C 0.12962(12) 0.6200(2) 0.83646(13) 0.0452(6) Uani 1 1 d .
C4 C 0.18143(13) 0.6389(3) 0.82402(15) 0.0611(8) Uani 1 1 d .
H4A H 0.2162 0.6430 0.8615 0.073 Uiso 1 1 calc R
C5 C 0.18211(12) 0.6519(3) 0.75629(14) 0.0557(8) Uani 1 1 d .
H5A H 0.2175 0.6633 0.7483 0.067 Uiso 1 1 calc R
C6 C 0.13108(11) 0.64805(19) 0.70037(13) 0.0409(6) Uani 1 1 d .
C7 C 0.13062(13) 0.6706(2) 0.62673(13) 0.0449(6) Uani 1 1 d .
C8 C 0.12348(13) 0.7322(2) 0.95370(14) 0.0456(6) Uani 1 1 d .
C9 C 0.17145(15) 0.7751(3) 1.0010(2) 0.0733(10) Uani 1 1 d .
H9A H 0.2062 0.7372 1.0175 0.088 Uiso 1 1 calc R
C10 C 0.16806(13) 0.8762(3) 1.02442(18) 0.0744(11) Uani 1 1 d .
H10A H 0.2008 0.9057 1.0573 0.089 Uiso 1 1 calc R
C11 C 0.11781(10) 0.9339(2) 1.00057(12) 0.0402(6) Uani 1 1 d .
C12 C 0.06922(12) 0.8876(2) 0.95464(18) 0.0605(8) Uani 1 1 d .
H12A H 0.0342 0.9247 0.9392 0.073 Uiso 1 1 calc R
C13 C 0.07176(14) 0.7869(3) 0.93110(19) 0.0693(10) Uani 1 1 d .
H13A H 0.0385 0.7560 0.9000 0.083 Uiso 1 1 calc R
C14 C 0.11671(11) 1.0458(2) 1.02368(12) 0.0410(6) Uani 1 1 d .
C15 C -0.03946(11) 0.6355(2) 0.44462(13) 0.0433(6) Uani 1 1 d .
H15A H -0.0211 0.5915 0.4821 0.052 Uiso 1 1 calc R
C16 C -0.09461(10) 0.6093(2) 0.40137(12) 0.0420(6) Uani 1 1 d .
H16A H -0.1131 0.5493 0.4101 0.050 Uiso 1 1 calc R
C17 C -0.12249(10) 0.67339(19) 0.34458(12) 0.0371(5) Uani 1 1 d .
C18 C -0.09424(12) 0.7644(2) 0.33681(14) 0.0443(6) Uani 1 1 d .
H18A H -0.1122 0.8112 0.3008 0.053 Uiso 1 1 calc R
C19 C -0.03921(11) 0.7856(2) 0.38269(14) 0.0451(6) Uani 1 1 d .
H19A H -0.0208 0.8474 0.3768 0.054 Uiso 1 1 calc R
C20 C -0.18054(10) 0.6436(2) 0.29624(12) 0.0397(5) Uani 1 1 d .
C21 C -0.20273(10) 0.6454(2) 0.22370(13) 0.0398(5) Uani 1 1 d .
C22 C -0.17462(10) 0.6651(2) 0.17037(12) 0.0396(6) Uani 1 1 d .
C23 C -0.11487(11) 0.6545(2) 0.18598(13) 0.0448(6) Uani 1 1 d .
H23A H -0.0920 0.6336 0.2308 0.054 Uiso 1 1 calc R
C24 C -0.08900(11) 0.6746(2) 0.13591(13) 0.0444(6) Uani 1 1 d .
H24A H -0.0485 0.6684 0.1484 0.053 Uiso 1 1 calc R
C25 C -0.17629(13) 0.7050(3) 0.05397(15) 0.0709(10) Uani 1 1 d .
H25A H -0.1984 0.7189 0.0076 0.085 Uiso 1 1 calc R
C26 C -0.20550(12) 0.6880(3) 0.10165(15) 0.0703(10) Uani 1 1 d .
H26A H -0.2462 0.6920 0.0873 0.084 Uiso 1 1 calc R
C27 C -0.26888(10) 0.5884(2) 0.26855(13) 0.0432(6) Uani 1 1 d .
C28 C -0.32411(11) 0.5476(2) 0.27531(14) 0.0463(6) Uani 1 1 d .
C29 C -0.32225(13) 0.4943(3) 0.33588(16) 0.0643(8) Uani 1 1 d .
H29A H -0.2869 0.4840 0.3716 0.077 Uiso 1 1 calc R
C30 C -0.37353(15) 0.4570(3) 0.34214(18) 0.0715(9) Uani 1 1 d .
H30A H -0.3716 0.4201 0.3827 0.086 Uiso 1 1 calc R
C31 C -0.42708(12) 0.5209(3) 0.23646(18) 0.0635(8) Uani 1 1 d .
H31A H -0.4632 0.5302 0.2019 0.076 Uiso 1 1 calc R
C32 C -0.37799(11) 0.5613(2) 0.22415(16) 0.0523(7) Uani 1 1 d .
H32A H -0.3811 0.5967 0.1826 0.063 Uiso 1 1 calc R
N1 N -0.01104(9) 0.72149(17) 0.43516(10) 0.0375(5) Uani 1 1 d .
N2 N -0.11867(9) 0.70255(18) 0.07044(10) 0.0418(5) Uani 1 1 d .
N3 N -0.25943(9) 0.61105(18) 0.20772(11) 0.0423(5) Uani 1 1 d D
N4 N -0.22214(9) 0.60724(18) 0.32378(11) 0.0439(5) Uani 1 1 d .
N5 N -0.42582(11) 0.4698(2) 0.29433(16) 0.0698(8) Uani 1 1 d .
O1 O 0.07932(8) 0.68292(16) 0.58240(9) 0.0561(5) Uani 1 1 d .
O2 O 0.17652(9) 0.67797(18) 0.61377(11) 0.0652(6) Uani 1 1 d .
O3 O 0.15834(9) 1.08235(18) 1.07037(12) 0.0718(6) Uani 1 1 d .
O4 O 0.07199(8) 1.09873(15) 0.98965(10) 0.0551(5) Uani 1 1 d .
O5 O 0.07281(11) 0.55107(16) 0.91783(11) 0.0692(6) Uani 1 1 d .
O6 O 0.18221(11) 0.55810(18) 0.96470(10) 0.0739(7) Uani 1 1 d .
H3A H -0.2805(12) 0.602(3) 0.1628(7) 0.079(11) Uiso 1 1 d D

loop_
_atom_site_aniso_label
_atom_site_aniso_U_11
_atom_site_aniso_U_22
_atom_site_aniso_U_33
_atom_site_aniso_U_23
_atom_site_aniso_U_13
_atom_site_aniso_U_12
Zn1 0.03553(17) 0.04778(19) 0.02571(16) 0.00148(11) 0.00729(12) -0.00329(12)
S1 0.0852(5) 0.0470(4) 0.0336(3) 0.0030(3) 0.0240(3) 0.0115(4)
C1 0.0478(16) 0.123(3) 0.0335(15) 0.0082(17) 0.0047(13) -0.0097(18)
C2 0.0564(18) 0.125(3) 0.0400(16) 0.0059(18) 0.0190(14) -0.0081(19)
C3 0.0595(16) 0.0468(15) 0.0295(12) 0.0022(10) 0.0147(12) 0.0074(12)
C4 0.0519(16) 0.091(2) 0.0345(15) 0.0077(15) 0.0057(13) 0.0137(16)
C5 0.0451(15) 0.079(2) 0.0420(16) 0.0108(14) 0.0124(13) 0.0129(14)
C6 0.0493(14) 0.0426(14) 0.0292(12) 0.0009(10) 0.0103(11) 0.0023(11)
C7 0.0581(16) 0.0425(14) 0.0332(13) 0.0023(10) 0.0134(12) -0.0026(12)
C8 0.0622(18) 0.0442(15) 0.0307(13) -0.0004(10) 0.0154(12) 0.0041(12)
C9 0.0557(19) 0.075(2) 0.073(2) -0.0145(18) -0.0019(17) 0.0218(16)
C10 0.0535(17) 0.071(2) 0.072(2) -0.0244(18) -0.0164(16) 0.0115(16)
C11 0.0405(13) 0.0483(15) 0.0301(12) 0.0017(10) 0.0093(10) 0.0020(11)
C12 0.0480(16) 0.0444(16) 0.073(2) -0.0094(14) -0.0030(14) 0.0058(12)
C13 0.0596(19) 0.0528(18) 0.074(2) -0.0161(17) -0.0086(17) -0.0018(15)
C14 0.0432(13) 0.0478(15) 0.0311(12) -0.0031(11) 0.0108(11) -0.0038(12)
C15 0.0457(14) 0.0499(15) 0.0318(12) 0.0068(11) 0.0091(11) -0.0028(12)
C16 0.0438(13) 0.0488(15) 0.0321(12) 0.0037(11) 0.0103(11) -0.0113(11)
C17 0.0343(12) 0.0491(14) 0.0278(12) -0.0022(10) 0.0098(10) -0.0027(10)
C18 0.0418(13) 0.0471(15) 0.0361(14) 0.0087(11) 0.0019(11) -0.0017(11)
C19 0.0450(14) 0.0426(13) 0.0411(14) 0.0018(11) 0.0049(12) -0.0069(12)
C20 0.0353(12) 0.0512(15) 0.0320(12) -0.0014(11) 0.0101(10) -0.0043(11)
C21 0.0325(12) 0.0499(14) 0.0344(13) 0.0018(11) 0.0072(10) -0.0043(11)
C22 0.0371(12) 0.0489(15) 0.0309(12) -0.0010(10) 0.0085(10) -0.0035(11)
C23 0.0400(13) 0.0622(17) 0.0298(12) 0.0060(11) 0.0080(11) 0.0041(12)
C24 0.0348(12) 0.0600(17) 0.0381(14) 0.0035(12) 0.0114(11) 0.0036(11)
C25 0.0412(15) 0.137(3) 0.0313(15) 0.0212(18) 0.0068(12) 0.0060(18)
C26 0.0346(14) 0.132(3) 0.0418(17) 0.0227(18) 0.0083(12) 0.0050(17)
C27 0.0371(13) 0.0537(15) 0.0377(13) 0.0008(11) 0.0108(11) -0.0059(11)
C28 0.0409(13) 0.0549(17) 0.0451(14) -0.0041(12) 0.0166(11) -0.0082(12)
C29 0.0542(17) 0.087(2) 0.0514(17) 0.0081(17) 0.0171(14) -0.0147(16)
C30 0.073(2) 0.090(3) 0.062(2) 0.0011(18) 0.0372(18) -0.0202(19)
C31 0.0396(15) 0.076(2) 0.075(2) -0.0145(18) 0.0185(15) -0.0070(14)
C32 0.0403(14) 0.0619(18) 0.0532(17) -0.0056(14) 0.0130(12) -0.0041(13)
N1 0.0346(10) 0.0488(12) 0.0269(10) 0.0003(8) 0.0070(8) -0.0022(9)
N2 0.0378(11) 0.0564(13) 0.0310(11) 0.0018(10) 0.0106(9) 0.0002(10)
N3 0.0331(10) 0.0586(14) 0.0313(11) -0.0020(10) 0.0051(9) -0.0067(9)
N4 0.0372(10) 0.0590(14) 0.0340(11) 0.0023(10) 0.0094(9) -0.0086(10)
N5 0.0512(15) 0.089(2) 0.0761(19) -0.0145(16) 0.0305(14) -0.0190(14)
O1 0.0568(12) 0.0757(14) 0.0307(9) 0.0128(9) 0.0072(9) -0.0087(10)
O2 0.0684(14) 0.0868(17) 0.0476(12) 0.0067(11) 0.0288(11) 0.0009(11)
O3 0.0649(13) 0.0689(14) 0.0616(14) -0.0212(11) -0.0072(11) -0.0019(11)
O4 0.0536(11) 0.0448(11) 0.0565(12) -0.0039(9) 0.0034(9) 0.0045(9)
O5 0.1129(18) 0.0523(12) 0.0583(13) -0.0076(10) 0.0498(13) -0.0145(12)
O6 0.1120(18) 0.0678(14) 0.0377(11) 0.0094(10) 0.0183(11) 0.0400(13)

loop_
_atom_type_symbol
_atom_type_description
_atom_type_scat_dispersion_real
_atom_type_scat_dispersion_imag
_atom_type_scat_source
C C 0.0033 0.0016 'International Tables Vol C Tables 4.2.6.8 and 6.1.1.4'
H H 0.0000 0.0000 'International Tables Vol C Tables 4.2.6.8 and 6.1.1.4'
N N 0.0061 0.0033 'International Tables Vol C Tables 4.2.6.8 and 6.1.1.4'
O O 0.0106 0.0060 'International Tables Vol C Tables 4.2.6.8 and 6.1.1.4'
S S 0.1246 0.1234 'International Tables Vol C Tables 4.2.6.8 and 6.1.1.4'
Zn Zn 0.2839 1.4301 'International Tables Vol C Tables 4.2.6.8 and 6.1.1.4'

loop_
_geom_angle_atom_site_label_1
_geom_angle_atom_site_label_2
_geom_angle_atom_site_label_3
_geom_angle
_geom_angle_site_symmetry_1
_geom_angle_site_symmetry_3
O1 Zn1 O4 119.36(9) . 6_575
O1 Zn1 N2 125.49(9) . 2
O4 Zn1 N2 105.26(9) 6_575 2
O1 Zn1 N1 102.39(8) . .
O4 Zn1 N1 97.10(8) 6_575 .
N2 Zn1 N1 101.37(8) 2 .
O6 S1 O5 120.59(15) . .
O6 S1 C8 108.15(14) . .
O5 S1 C8 107.41(14) . .
O6 S1 C3 107.94(13) . .
O5 S1 C3 107.32(13) . .
C8 S1 C3 104.30(13) . .
C6 C1 C2 120.7(3) . .
C6 C1 H1A 119.6 . .
C2 C1 H1A 119.6 . .
C3 C2 C1 119.8(3) . .
C3 C2 H2A 120.1 . .
C1 C2 H2A 120.1 . .
C2 C3 C4 119.9(3) . .
C2 C3 S1 118.9(2) . .
C4 C3 S1 121.2(2) . .
C3 C4 C5 120.2(3) . .
C3 C4 H4A 119.9 . .
C5 C4 H4A 119.9 . .
C6 C5 C4 120.8(3) . .
C6 C5 H5A 119.6 . .
C4 C5 H5A 119.6 . .
C5 C6 C1 118.5(2) . .
C5 C6 C7 121.2(2) . .
C1 C6 C7 120.2(2) . .
O2 C7 O1 125.6(2) . .
O2 C7 C6 120.4(2) . .
O1 C7 C6 114.0(2) . .
C9 C8 C13 120.5(3) . .
C9 C8 S1 119.3(2) . .
C13 C8 S1 120.2(2) . .
C8 C9 C10 119.0(3) . .
C8 C9 H9A 120.5 . .
C10 C9 H9A 120.5 . .
C11 C10 C9 121.7(3) . .
C11 C10 H10A 119.2 . .
C9 C10 H10A 119.2 . .
C10 C11 C12 118.4(3) . .
C10 C11 C14 120.3(2) . .
C12 C11 C14 121.3(2) . .
C11 C12 C13 120.6(3) . .
C11 C12 H12A 119.7 . .
C13 C12 H12A 119.7 . .
C8 C13 C12 119.8(3) . .
C8 C13 H13A 120.1 . .
C12 C13 H13A 120.1 . .
O3 C14 O4 123.8(3) . .
O3 C14 C11 120.4(2) . .
O4 C14 C11 115.7(2) . .
N1 C15 C16 123.0(2) . .
N1 C15 H15A 118.5 . .
C16 C15 H15A 118.5 . .
C15 C16 C17 119.4(2) . .
C15 C16 H16A 120.3 . .
C17 C16 H16A 120.3 . .
C18 C17 C16 117.5(2) . .
C18 C17 C20 122.7(2) . .
C16 C17 C20 119.8(2) . .
C19 C18 C17 119.6(2) . .
C19 C18 H18A 120.2 . .
C17 C18 H18A 120.2 . .
N1 C19 C18 123.0(2) . .
N1 C19 H19A 118.5 . .
C18 C19 H19A 118.5 . .
N4 C20 C21 110.3(2) . .
N4 C20 C17 118.9(2) . .
C21 C20 C17 130.8(2) . .
N3 C21 C20 105.0(2) . .
N3 C21 C22 123.1(2) . .
C20 C21 C22 131.5(2) . .
C26 C22 C23 116.0(2) . .
C26 C22 C21 123.0(2) . .
C23 C22 C21 120.9(2) . .
C24 C23 C22 120.4(2) . .
C24 C23 H23A 119.8 . .
C22 C23 H23A 119.8 . .
N2 C24 C23 123.5(2) . .
N2 C24 H24A 118.3 . .
C23 C24 H24A 118.3 . .
N2 C25 C26 123.7(3) . .
N2 C25 H25A 118.2 . .
C26 C25 H25A 118.2 . .
C22 C26 C25 120.0(3) . .
C22 C26 H26A 120.0 . .
C25 C26 H26A 120.0 . .
N4 C27 N3 112.0(2) . .
N4 C27 C28 122.4(2) . .
N3 C27 C28 125.6(2) . .
C29 C28 C32 118.2(2) . .
C29 C28 C27 118.7(2) . .
C32 C28 C27 123.1(3) . .
C30 C29 C28 118.6(3) . .
C30 C29 H29A 120.7 . .
C28 C29 H29A 120.7 . .
N5 C30 C29 124.5(3) . .
N5 C30 H30A 117.7 . .
C29 C30 H30A 117.7 . .
N5 C31 C32 124.1(3) . .
N5 C31 H31A 117.9 . .
C32 C31 H31A 117.9 . .
C28 C32 C31 118.2(3) . .
C28 C32 H32A 120.9 . .
C31 C32 H32A 120.9 . .
C19 N1 C15 117.4(2) . .
C19 N1 Zn1 121.37(17) . .
C15 N1 Zn1 121.14(17) . .
C25 N2 C24 116.2(2) . .
C25 N2 Zn1 123.71(18) . 2
C24 N2 Zn1 119.92(17) . 2
C27 N3 C21 107.7(2) . .
C27 N3 H3A 133(2) . .
C21 N3 H3A 119(2) . .
C27 N4 C20 105.0(2) . .
C31 N5 C30 116.4(3) . .
C7 O1 Zn1 116.58(17) . .
C14 O4 Zn1 119.29(17) . 6_576

loop_
_geom_bond_atom_site_label_1
_geom_bond_atom_site_label_2
_geom_bond_distance
_geom_bond_site_symmetry_2
Zn1 O1 1.9047(18) .
Zn1 O4 1.943(2) 6_575
Zn1 N2 2.038(2) 2
Zn1 N1 2.067(2) .
S1 O6 1.432(2) .
S1 O5 1.447(2) .
S1 C8 1.772(3) .
S1 C3 1.775(3) .
C1 C6 1.380(4) .
C1 C2 1.387(4) .
C1 H1A 0.9300 .
C2 C3 1.365(4) .
C2 H2A 0.9300 .
C3 C4 1.373(4) .
C4 C5 1.377(4) .
C4 H4A 0.9300 .
C5 C6 1.374(4) .
C5 H5A 0.9300 .
C6 C7 1.505(3) .
C7 O2 1.220(3) .
C7 O1 1.280(3) .
C8 C9 1.353(4) .
C8 C13 1.372(4) .
C9 C10 1.383(5) .
C9 H9A 0.9300 .
C10 C11 1.365(4) .
C10 H10A 0.9300 .
C11 C12 1.369(4) .
C11 C14 1.503(4) .
C12 C13 1.376(4) .
C12 H12A 0.9300 .
C13 H13A 0.9300 .
C14 O3 1.224(3) .
C14 O4 1.269(3) .
C15 N1 1.338(3) .
C15 C16 1.375(3) .
C15 H15A 0.9300 .
C16 C17 1.388(3) .
C16 H16A 0.9300 .
C17 C18 1.379(3) .
C17 C20 1.473(3) .
C18 C19 1.377(4) .
C18 H18A 0.9300 .
C19 N1 1.334(3) .
C19 H19A 0.9300 .
C20 N4 1.374(3) .
C20 C21 1.382(3) .
C21 N3 1.372(3) .
C21 C22 1.463(3) .
C22 C26 1.373(4) .
C22 C23 1.379(3) .
C23 C24 1.369(4) .
C23 H23A 0.9300 .
C24 N2 1.328(3) .
C24 H24A 0.9300 .
C25 N2 1.321(3) .
C25 C26 1.378(4) .
C25 H25A 0.9300 .
C26 H26A 0.9300 .
C27 N4 1.324(3) .
C27 N3 1.346(3) .
C27 C28 1.476(3) .
C28 C29 1.383(4) .
C28 C32 1.384(4) .
C29 C30 1.369(4) .
C29 H29A 0.9300 .
C30 N5 1.326(4) .
C30 H30A 0.9300 .
C31 N5 1.325(4) .
C31 C32 1.385(4) .
C31 H31A 0.9300 .
C32 H32A 0.9300 .
N2 Zn1 2.038(2) 2
N3 H3A 0.889(10) .
O4 Zn1 1.943(2) 6_576

loop_
_geom_hbond_atom_site_label_D
_geom_hbond_atom_site_label_H
_geom_hbond_atom_site_label_A
_geom_hbond_distance_DH
_geom_hbond_distance_HA
_geom_hbond_distance_DA
_geom_hbond_angle_DHA
_geom_hbond_site_symmetry_A
N3 H3A O3 0.889(10) 1.981(12) 2.856(3) 168(3) 3_444
